data_7217666
loop_
_publ_author_name
'Safin, Damir A.'
'Bolte, Michael'
'Garcia, Yann'

_publ_section_title
;
 Solid-state photochromism and thermochromism of N-salicylidene pyrene
 derivatives
;
_journal_issue 37
_journal_name_full CrystEngComm
_journal_page_first 8786
_journal_paper_doi 10.1039/C4CE01325E
_journal_volume 16
_journal_year 2014
_chemical_formula_moiety 'C23 H14 Cl N O'
_chemical_formula_sum 'C23 H14 Cl N O'
_chemical_formula_weight 355.80
_chemical_name_systematic ?
_space_group_IT_number 19
_symmetry_cell_setting orthorhombic
_symmetry_space_group_name_Hall 'P 2ac 2ab'
_symmetry_space_group_name_H-M 'P 21 21 21'
_atom_sites_solution_hydrogens geom
_atom_sites_solution_primary direct
_atom_sites_solution_secondary difmap
_audit_creation_method SHELXL-97
_cell_angle_alpha 90.00
_cell_angle_beta 90.00
_cell_angle_gamma 90.00
_cell_formula_units_Z 4
_cell_length_a 3.8884(6)
_cell_length_b 14.2024(15)
_cell_length_c 28.643(3)
_cell_measurement_reflns_used 5673
_cell_measurement_temperature 173(2)
_cell_measurement_theta_max 26.0
_cell_measurement_theta_min 2.0
_cell_volume 1581.8(3)
_computing_cell_refinement 'X-Area (Stoe & Cie, 2001)'
_computing_data_collection 'X-Area (Stoe & Cie, 2001)'
_computing_data_reduction 'X-Area (Stoe & Cie, 2001)'
_computing_molecular_graphics 'XP in SHELXTL-Plus (Sheldrick, 2008)'
_computing_publication_material SHELXL97
_computing_structure_refinement 'SHELXL97 (Sheldrick, 2008) '
_computing_structure_solution 'SHELXS97 (Sheldrick, 2008) '
_diffrn_ambient_temperature 173(2)
_diffrn_measured_fraction_theta_full 0.998
_diffrn_measured_fraction_theta_max 0.992
_diffrn_measurement_device_type 'STOE IPDS II two-circle-diffractometer'
_diffrn_measurement_method \w
_diffrn_radiation_monochromator 'Genix 3D multilayer optics'
_diffrn_radiation_source 'Genix 3D I\mS microfocus X-ray source'
_diffrn_radiation_type MoK\a
_diffrn_radiation_wavelength 0.71073
_diffrn_reflns_av_R_equivalents 0.0674
_diffrn_reflns_av_sigmaI/netI 0.0714
_diffrn_reflns_limit_h_max 4
_diffrn_reflns_limit_h_min -3
_diffrn_reflns_limit_k_max 14
_diffrn_reflns_limit_k_min -17
_diffrn_reflns_limit_l_max 34
_diffrn_reflns_limit_l_min -34
_diffrn_reflns_number 5690
_diffrn_reflns_theta_full 25.00
_diffrn_reflns_theta_max 25.52
_diffrn_reflns_theta_min 2.02
_diffrn_standards_number 0
_exptl_absorpt_coefficient_mu 0.254
_exptl_absorpt_correction_T_max 0.9678
_exptl_absorpt_correction_T_min 0.9232
_exptl_absorpt_correction_type multi-scan
_exptl_absorpt_process_details 'X-Area (Stoe & Cie, 2001)'
_exptl_crystal_colour brown
_exptl_crystal_density_diffrn 1.494
_exptl_crystal_density_method 'not measured'
_exptl_crystal_description needle
_exptl_crystal_F_000 736
_exptl_crystal_size_max 0.32
_exptl_crystal_size_mid 0.13
_exptl_crystal_size_min 0.13
_refine_diff_density_max 0.227
_refine_diff_density_min -0.205
_refine_diff_density_rms 0.054
_refine_ls_abs_structure_details 'Flack H D (1983), Acta Cryst. A39, 876-881'
_refine_ls_abs_structure_Flack 0.05(10)
_refine_ls_extinction_method none
_refine_ls_goodness_of_fit_ref 1.007
_refine_ls_hydrogen_treatment mixed
_refine_ls_matrix_type full
_refine_ls_number_parameters 239
_refine_ls_number_reflns 2917
_refine_ls_number_restraints 0
_refine_ls_restrained_S_all 1.007
_refine_ls_R_factor_all 0.0641
_refine_ls_R_factor_gt 0.0488
_refine_ls_shift/su_max 0.000
_refine_ls_shift/su_mean 0.000
_refine_ls_structure_factor_coef Fsqd
_refine_ls_weighting_details 'calc w=1/[\s^2^(Fo^2^)+(0.0700P)^2^] where P=(Fo^2^+2Fc^2^)/3'
_refine_ls_weighting_scheme calc
_refine_ls_wR_factor_gt 0.1147
_refine_ls_wR_factor_ref 0.1211
_reflns_number_gt 2400
_reflns_number_total 2917
_reflns_threshold_expression I>2\s(I)
_cod_data_source_file c4ce01325e2.cif
_cod_data_source_block 2
_cod_depositor_comments
;
The following automatic conversions were performed:

'_symmetry_cell_setting' value 'Orthorhombic' changed to
'orthorhombic' according to
/usr/data/users/saulius/crontab/automatic-downloads/rss-feeds/RSC/lib/dictionaries/cif_core.dic
dictionary named 'cif_core.dic' version 2.4.2 from 2011-04-26.

Automatic conversion script
Id: cif_fix_values 2281 2013-09-26 08:29:07Z andrius 

 Adding full bibliography for 7217666--7217670.cif.
;
_cod_database_code 7217666

loop_
_symmetry_equiv_pos_as_xyz
'x, y, z'
'-x+1/2, -y, z+1/2'
'x+1/2, -y+1/2, -z'
'-x, y+1/2, -z+1/2'

loop_
_atom_site_label
_atom_site_type_symbol
_atom_site_fract_x
_atom_site_fract_y
_atom_site_fract_z
_atom_site_U_iso_or_equiv
_atom_site_adp_type
_atom_site_occupancy
_atom_site_symmetry_multiplicity
_atom_site_calc_flag
_atom_site_refinement_flags
Cl1 Cl 0.0141(3) 0.43882(5) 0.00901(2) 0.0399(3) Uani 1 1 d .
O1 O 0.0781(7) 0.18826(13) 0.17117(7) 0.0338(6) Uani 1 1 d .
H1O H 0.168(14) 0.223(3) 0.1973(16) 0.062(13) Uiso 1 1 d .
N1 N 0.3781(7) 0.32276(15) 0.21693(8) 0.0257(6) Uani 1 1 d .
C1 C 0.3563(9) 0.37399(19) 0.18024(9) 0.0248(7) Uani 1 1 d .
H1 H 0.4424 0.4366 0.1812 0.030 Uiso 1 1 calc R
C2 C 0.4882(10) 0.36127(17) 0.25978(9) 0.0250(7) Uani 1 1 d .
C3 C 0.6635(9) 0.30264(17) 0.29148(9) 0.0224(7) Uani 1 1 d .
C4 C 0.7582(10) 0.20731(18) 0.28070(10) 0.0255(7) Uani 1 1 d .
H4 H 0.6981 0.1816 0.2512 0.031 Uiso 1 1 calc R
C5 C 0.9307(9) 0.15377(17) 0.31164(10) 0.0254(7) Uani 1 1 d .
H5 H 0.9930 0.0914 0.3032 0.030 Uiso 1 1 calc R
C6 C 1.0228(10) 0.18804(17) 0.35695(9) 0.0235(6) Uani 1 1 d .
C7 C 1.1938(10) 0.13305(19) 0.38976(11) 0.0301(7) Uani 1 1 d .
H7 H 1.2524 0.0699 0.3823 0.036 Uiso 1 1 calc R
C8 C 1.2799(11) 0.1692(2) 0.43314(11) 0.0340(8) Uani 1 1 d .
H8 H 1.3964 0.1306 0.4552 0.041 Uiso 1 1 calc R
C9 C 1.1979(10) 0.2604(2) 0.44451(11) 0.0299(7) Uani 1 1 d .
H9 H 1.2630 0.2845 0.4742 0.036 Uiso 1 1 calc R
C10 C 1.0205(10) 0.31864(19) 0.41328(9) 0.0262(7) Uani 1 1 d .
C11 C 0.9288(10) 0.4139(2) 0.42435(10) 0.0293(8) Uani 1 1 d .
H11 H 0.9882 0.4391 0.4540 0.035 Uiso 1 1 calc R
C12 C 0.7604(10) 0.46782(18) 0.39348(10) 0.0281(7) Uani 1 1 d .
H12 H 0.7005 0.5304 0.4020 0.034 Uiso 1 1 calc R
C13 C 0.6682(9) 0.43376(18) 0.34802(10) 0.0249(7) Uani 1 1 d .
C14 C 0.4905(10) 0.48860(16) 0.31589(9) 0.0262(7) Uani 1 1 d .
H14 H 0.4280 0.5512 0.3239 0.031 Uiso 1 1 calc R
C15 C 0.4034(10) 0.45361(18) 0.27265(10) 0.0292(8) Uani 1 1 d .
H15 H 0.2839 0.4927 0.2512 0.035 Uiso 1 1 calc R
C16 C 0.9340(9) 0.28233(18) 0.36861(9) 0.0231(7) Uani 1 1 d .
C17 C 0.7544(9) 0.33965(17) 0.33601(10) 0.0228(7) Uani 1 1 d .
C21 C 0.2042(9) 0.33946(19) 0.13733(10) 0.0239(7) Uani 1 1 d .
C22 C 0.0662(10) 0.24707(17) 0.13474(10) 0.0263(7) Uani 1 1 d .
C23 C -0.0832(9) 0.2168(2) 0.09365(10) 0.0283(8) Uani 1 1 d .
H23 H -0.1756 0.1550 0.0919 0.034 Uiso 1 1 calc R
C24 C -0.1004(9) 0.2756(2) 0.05480(10) 0.0288(7) Uani 1 1 d .
H24 H -0.2041 0.2543 0.0267 0.035 Uiso 1 1 calc R
C25 C 0.0359(10) 0.36565(18) 0.05770(10) 0.0277(7) Uani 1 1 d .
C26 C 0.1862(10) 0.39729(19) 0.09835(10) 0.0254(7) Uani 1 1 d .
H26 H 0.2782 0.4592 0.0997 0.031 Uiso 1 1 calc R

loop_
_atom_site_aniso_label
_atom_site_aniso_U_11
_atom_site_aniso_U_22
_atom_site_aniso_U_33
_atom_site_aniso_U_23
_atom_site_aniso_U_13
_atom_site_aniso_U_12
Cl1 0.0494(6) 0.0450(4) 0.0254(3) 0.0076(3) -0.0035(4) 0.0032(4)
O1 0.0447(18) 0.0288(9) 0.0279(10) 0.0017(8) -0.0033(12) -0.0030(10)
N1 0.0235(18) 0.0286(11) 0.0251(11) -0.0015(9) -0.0015(11) 0.0002(10)
C1 0.027(2) 0.0244(12) 0.0229(14) 0.0010(11) -0.0003(14) 0.0001(11)
C2 0.0227(19) 0.0297(13) 0.0225(13) -0.0017(10) 0.0009(16) -0.0047(13)
C3 0.0224(19) 0.0250(12) 0.0199(12) 0.0004(10) 0.0027(13) -0.0049(11)
C4 0.030(2) 0.0269(13) 0.0201(12) -0.0026(11) 0.0022(14) -0.0036(13)
C5 0.026(2) 0.0223(11) 0.0282(14) -0.0040(10) 0.0020(14) -0.0018(12)
C6 0.0197(18) 0.0253(11) 0.0256(13) 0.0020(9) 0.0017(14) -0.0030(13)
C7 0.029(2) 0.0275(13) 0.0335(16) 0.0049(11) 0.0021(16) -0.0016(13)
C8 0.029(2) 0.0400(16) 0.0334(16) 0.0087(13) -0.0069(16) -0.0038(16)
C9 0.023(2) 0.0424(16) 0.0247(14) 0.0031(12) 0.0005(15) -0.0056(14)
C10 0.0228(19) 0.0341(13) 0.0216(12) 0.0004(10) 0.0030(14) -0.0086(14)
C11 0.028(2) 0.0372(14) 0.0224(13) -0.0075(11) 0.0042(15) -0.0064(14)
C12 0.030(2) 0.0270(12) 0.0271(14) -0.0064(11) 0.0065(15) -0.0017(13)
C13 0.0237(19) 0.0266(12) 0.0243(13) -0.0012(10) 0.0031(13) -0.0030(13)
C14 0.028(2) 0.0216(11) 0.0287(13) -0.0027(10) 0.0054(16) -0.0003(13)
C15 0.031(2) 0.0262(13) 0.0309(15) 0.0038(11) -0.0024(14) 0.0013(13)
C16 0.0204(19) 0.0257(11) 0.0232(13) 0.0020(10) 0.0039(13) -0.0060(12)
C17 0.0205(19) 0.0257(12) 0.0223(13) -0.0001(11) 0.0030(13) -0.0029(12)
C21 0.0188(18) 0.0284(12) 0.0243(14) -0.0021(11) 0.0014(14) 0.0043(12)
C22 0.027(2) 0.0263(12) 0.0256(13) 0.0014(10) 0.0045(14) 0.0011(12)
C23 0.025(2) 0.0304(13) 0.0295(14) -0.0057(11) 0.0033(14) -0.0019(13)
C24 0.029(2) 0.0357(14) 0.0217(13) -0.0061(11) -0.0026(14) 0.0018(14)
C25 0.028(2) 0.0338(13) 0.0214(12) 0.0033(10) -0.0014(16) 0.0038(14)
C26 0.0216(19) 0.0299(13) 0.0248(13) 0.0017(11) 0.0007(13) 0.0016(12)

loop_
_atom_type_symbol
_atom_type_description
_atom_type_scat_dispersion_real
_atom_type_scat_dispersion_imag
_atom_type_scat_source
C C 0.0033 0.0016 'International Tables Vol C Tables 4.2.6.8 and 6.1.1.4'
H H 0.0000 0.0000 'International Tables Vol C Tables 4.2.6.8 and 6.1.1.4'
Cl Cl 0.1484 0.1585 'International Tables Vol C Tables 4.2.6.8 and 6.1.1.4'
N N 0.0061 0.0033 'International Tables Vol C Tables 4.2.6.8 and 6.1.1.4'
O O 0.0106 0.0060 'International Tables Vol C Tables 4.2.6.8 and 6.1.1.4'

loop_
_geom_angle_atom_site_label_1
_geom_angle_atom_site_label_2
_geom_angle_atom_site_label_3
_geom_angle
C22 O1 H1O 108(2)
C1 N1 C2 120.9(2)
N1 C1 C21 122.0(3)
N1 C1 H1 119.0
C21 C1 H1 119.0
C15 C2 C3 119.8(3)
C15 C2 N1 121.4(3)
C3 C2 N1 118.6(2)
C2 C3 C17 118.7(2)
C2 C3 C4 122.9(2)
C17 C3 C4 118.5(3)
C5 C4 C3 121.2(3)
C5 C4 H4 119.4
C3 C4 H4 119.4
C4 C5 C6 122.0(2)
C4 C5 H5 119.0
C6 C5 H5 119.0
C7 C6 C16 119.1(2)
C7 C6 C5 122.8(2)
C16 C6 C5 118.2(2)
C8 C7 C6 120.9(3)
C8 C7 H7 119.6
C6 C7 H7 119.6
C9 C8 C7 120.4(3)
C9 C8 H8 119.8
C7 C8 H8 119.8
C8 C9 C10 121.3(3)
C8 C9 H9 119.3
C10 C9 H9 119.3
C9 C10 C16 118.6(3)
C9 C10 C11 122.6(3)
C16 C10 C11 118.9(3)
C12 C11 C10 121.0(3)
C12 C11 H11 119.5
C10 C11 H11 119.5
C11 C12 C13 121.9(3)
C11 C12 H12 119.1
C13 C12 H12 119.1
C14 C13 C17 119.0(3)
C14 C13 C12 122.4(2)
C17 C13 C12 118.6(3)
C15 C14 C13 121.0(2)
C15 C14 H14 119.5
C13 C14 H14 119.5
C14 C15 C2 121.1(3)
C14 C15 H15 119.4
C2 C15 H15 119.4
C10 C16 C17 120.0(2)
C10 C16 C6 119.7(3)
C17 C16 C6 120.3(2)
C13 C17 C16 119.7(2)
C13 C17 C3 120.4(3)
C16 C17 C3 119.9(2)
C26 C21 C22 119.1(3)
C26 C21 C1 120.2(2)
C22 C21 C1 120.7(2)
O1 C22 C23 119.0(2)
O1 C22 C21 121.6(3)
C23 C22 C21 119.4(2)
C22 C23 C24 120.9(3)
C22 C23 H23 119.5
C24 C23 H23 119.5
C25 C24 C23 119.1(3)
C25 C24 H24 120.4
C23 C24 H24 120.4
C26 C25 C24 120.9(3)
C26 C25 Cl1 120.2(2)
C24 C25 Cl1 118.9(2)
C25 C26 C21 120.5(3)
C25 C26 H26 119.7
C21 C26 H26 119.7

loop_
_geom_bond_atom_site_label_1
_geom_bond_atom_site_label_2
_geom_bond_distance
Cl1 C25 1.741(3)
O1 C22 1.337(3)
O1 H1O 0.96(5)
N1 C1 1.281(4)
N1 C2 1.410(4)
C1 C21 1.450(4)
C1 H1 0.9500
C2 C15 1.402(4)
C2 C3 1.408(4)
C3 C17 1.424(4)
C3 C4 1.437(4)
C4 C5 1.346(4)
C4 H4 0.9500
C5 C6 1.432(4)
C5 H5 0.9500
C6 C7 1.391(4)
C6 C16 1.423(4)
C7 C8 1.385(5)
C7 H7 0.9500
C8 C9 1.374(4)
C8 H8 0.9500
C9 C10 1.400(4)
C9 H9 0.9500
C10 C16 1.420(4)
C10 C11 1.434(4)
C11 C12 1.341(5)
C11 H11 0.9500
C12 C13 1.435(4)
C12 H12 0.9500
C13 C14 1.390(4)
C13 C17 1.420(4)
C14 C15 1.377(4)
C14 H14 0.9500
C15 H15 0.9500
C16 C17 1.422(4)
C21 C26 1.388(4)
C21 C22 1.420(4)
C22 C23 1.381(4)
C23 C24 1.393(4)
C23 H23 0.9500
C24 C25 1.387(4)
C24 H24 0.9500
C25 C26 1.378(4)
C26 H26 0.9500

loop_
_geom_hbond_atom_site_label_D
_geom_hbond_atom_site_label_H
_geom_hbond_atom_site_label_A
_geom_hbond_distance_DH
_geom_hbond_distance_HA
_geom_hbond_distance_DA
_geom_hbond_angle_DHA
O1 H1O N1 0.96(5) 1.74(5) 2.594(3) 147(4)

loop_
_geom_torsion_atom_site_label_1
_geom_torsion_atom_site_label_2
_geom_torsion_atom_site_label_3
_geom_torsion_atom_site_label_4
_geom_torsion
C2 N1 C1 C21 -172.2(3)
C1 N1 C2 C15 35.2(5)
C1 N1 C2 C3 -149.8(3)
C15 C2 C3 C17 -0.8(5)
N1 C2 C3 C17 -175.8(3)
C15 C2 C3 C4 179.9(3)
N1 C2 C3 C4 4.9(5)
C2 C3 C4 C5 178.9(3)
C17 C3 C4 C5 -0.4(5)
C3 C4 C5 C6 1.2(5)
C4 C5 C6 C7 178.5(4)
C4 C5 C6 C16 -1.4(5)
C16 C6 C7 C8 -0.5(5)
C5 C6 C7 C8 179.6(4)
C6 C7 C8 C9 -0.1(6)
C7 C8 C9 C10 1.3(6)
C8 C9 C10 C16 -1.8(5)
C8 C9 C10 C11 179.4(4)
C9 C10 C11 C12 179.6(4)
C16 C10 C11 C12 0.8(5)
C10 C11 C12 C13 -0.8(6)
C11 C12 C13 C14 179.3(4)
C11 C12 C13 C17 1.0(5)
C17 C13 C14 C15 -1.2(5)
C12 C13 C14 C15 -179.5(3)
C13 C14 C15 C2 0.6(5)
C3 C2 C15 C14 0.4(5)
N1 C2 C15 C14 175.3(3)
C9 C10 C16 C17 -179.9(3)
C11 C10 C16 C17 -1.0(5)
C9 C10 C16 C6 1.1(5)
C11 C10 C16 C6 180.0(3)
C7 C6 C16 C10 0.0(5)
C5 C6 C16 C10 179.8(3)
C7 C6 C16 C17 -179.0(3)
C5 C6 C16 C17 0.9(5)
C14 C13 C17 C16 -179.5(3)
C12 C13 C17 C16 -1.2(5)
C14 C13 C17 C3 0.8(5)
C12 C13 C17 C3 179.2(3)
C10 C16 C17 C13 1.2(5)
C6 C16 C17 C13 -179.8(3)
C10 C16 C17 C3 -179.1(3)
C6 C16 C17 C3 -0.1(4)
C2 C3 C17 C13 0.2(5)
C4 C3 C17 C13 179.5(3)
C2 C3 C17 C16 -179.5(3)
C4 C3 C17 C16 -0.2(5)
N1 C1 C21 C26 -179.9(3)
N1 C1 C21 C22 1.3(5)
C26 C21 C22 O1 179.7(3)
C1 C21 C22 O1 -1.5(5)
C26 C21 C22 C23 -0.1(5)
C1 C21 C22 C23 178.7(3)
O1 C22 C23 C24 -179.8(3)
C21 C22 C23 C24 0.0(5)
C22 C23 C24 C25 0.2(5)
C23 C24 C25 C26 -0.1(5)
C23 C24 C25 Cl1 179.9(3)
C24 C25 C26 C21 0.0(6)
Cl1 C25 C26 C21 179.9(3)
C22 C21 C26 C25 0.1(5)
C1 C21 C26 C25 -178.7(3)
